data_2222030
loop_
_publ_author_name
'Gainsford, Graeme J.'
'Bhuiyan, M. Delower H.'
'Kay, Andrew J.'

_publ_section_title
2-(4-{3-[1-(3-Bromopropyl)-3,3-dimethyl-2,3-dihydro-1<i>H</i>-indol-2-ylidene]prop-1-enyl}-3-cyano-5,5-dimethyl-2,5-dihydrofuran-2-ylidene)malononitrile
_journal_coeditor_code HB2973
_journal_issue 6
_journal_name_full 'Acta Crystallographica Section E'
_journal_page_first o1315
_journal_paper_doi 10.1107/S1600536809017747
_journal_volume 65
_journal_year 2009
_chemical_formula_iupac 'C26 H25 Br N4 O'
_chemical_formula_moiety 'C26 H25 Br N4 O'
_chemical_formula_sum 'C26 H25 Br N4 O'
_chemical_formula_weight 489.41
_chemical_name_systematic
;
2-(4-{3-[1-(3-Bromopropyl)-3,3-dimethyl-2,3-dihydro-1<i>H</i>-indol-2-
ylidene]prop-1-enyl}-3-cyano-5,5-dimethyl-2,5-dihydrofuran-2-
ylidene)malononitrile
;
_space_group_IT_number 14
_symmetry_cell_setting monoclinic
_symmetry_space_group_name_Hall '-P 2ybc'
_symmetry_space_group_name_H-M 'P 1 21/c 1'
_atom_sites_solution_hydrogens geom
_atom_sites_solution_primary direct
_atom_sites_solution_secondary difmap
_audit_creation_method SHELXL-97
_cell_angle_alpha 90.00
_cell_angle_beta 96.175(2)
_cell_angle_gamma 90.00
_cell_formula_units_Z 4
_cell_length_a 10.2349(4)
_cell_length_b 9.4017(4)
_cell_length_c 24.4524(10)
_cell_measurement_reflns_used 9973
_cell_measurement_temperature 122(2)
_cell_measurement_theta_max 29.29
_cell_measurement_theta_min 2.32
_cell_volume 2339.29(17)
_computing_cell_refinement 'SAINT (Bruker, 2005)'
_computing_data_collection 'APEX2 (Bruker, 2005)'
_computing_data_reduction 'SAINT and SADABS (Bruker, 2005)'
_computing_molecular_graphics
;
ORTEP-3 (Farrugia, 1997), PLATON (Spek, 2009) and
Mercury (Macrae <i>et al.</i>,  2006)
;
_computing_publication_material
;
SHELXL97 (Sheldrick, 2008) and PLATON (Spek, 2009)
;
_computing_structure_refinement 'SHELXL97 (Sheldrick, 2008)'
_computing_structure_solution 'SHELXS97 (Sheldrick, 2008)'
_diffrn_ambient_temperature 122(2)
_diffrn_detector_area_resol_mean 8.333
_diffrn_measured_fraction_theta_full 0.996
_diffrn_measured_fraction_theta_max 0.996
_diffrn_measurement_device_type
;
Bruker APEXII CCD
;
_diffrn_measurement_method '\f and \w'
_diffrn_radiation_monochromator graphite
_diffrn_radiation_source 'fine-focus sealed tube'
_diffrn_radiation_type MoK\a
_diffrn_radiation_wavelength 0.71073
_diffrn_reflns_av_R_equivalents 0.0443
_diffrn_reflns_av_sigmaI/netI 0.0281
_diffrn_reflns_limit_h_max 14
_diffrn_reflns_limit_h_min -14
_diffrn_reflns_limit_k_max 13
_diffrn_reflns_limit_k_min -13
_diffrn_reflns_limit_l_max 34
_diffrn_reflns_limit_l_min -34
_diffrn_reflns_number 56895
_diffrn_reflns_theta_full 30.00
_diffrn_reflns_theta_max 30.00
_diffrn_reflns_theta_min 2.47
_diffrn_standards_decay_% 0
_diffrn_standards_number 0
_exptl_absorpt_coefficient_mu 1.783
_exptl_absorpt_correction_T_max 0.746
_exptl_absorpt_correction_T_min 0.549
_exptl_absorpt_correction_type multi-scan
_exptl_absorpt_process_details '(Blessing, 1995)'
_exptl_crystal_colour red
_exptl_crystal_density_diffrn 1.390
_exptl_crystal_density_method 'not measured'
_exptl_crystal_description block
_exptl_crystal_F_000 1008
_exptl_crystal_size_max 0.85
_exptl_crystal_size_mid 0.36
_exptl_crystal_size_min 0.10
_refine_diff_density_max 3.083
_refine_diff_density_min -0.601
_refine_ls_extinction_method none
_refine_ls_goodness_of_fit_ref 1.191
_refine_ls_hydrogen_treatment constr
_refine_ls_matrix_type full
_refine_ls_number_parameters 293
_refine_ls_number_reflns 6791
_refine_ls_number_restraints 0
_refine_ls_restrained_S_all 1.191
_refine_ls_R_factor_all 0.0764
_refine_ls_R_factor_gt 0.0593
_refine_ls_shift/su_max 0.001
_refine_ls_shift/su_mean 0.000
_refine_ls_structure_factor_coef Fsqd
_refine_ls_weighting_details 'calc w=1/[\s^2^(Fo^2^)+(0.0596P)^2^+4.5665P] where P=(Fo^2^+2Fc^2^)/3'
_refine_ls_weighting_scheme calc
_refine_ls_wR_factor_gt 0.1467
_refine_ls_wR_factor_ref 0.1559
_reflns_number_gt 5482
_reflns_number_total 6791
_reflns_threshold_expression I>2\s(I)
_cod_data_source_file hb2973.cif
_cod_data_source_block I
_cod_depositor_comments
;
The following automatic conversions were performed:
'_symmetry_cell_setting' value 'Monoclinic' changed to 'monoclinic'
according to '/home/saulius/struct/CIF-dictionaries/cif_core.dic'
dictionary named 'cif_core.dic' version 2.4.1 from 2010-06-29.

Automatic conversion script
Id: cif_fix_enum 1527 2010-12-29 10:47:43Z saulius 

The following automatic conversions were performed:

'_symmetry_cell_setting' value 'Monoclinic' changed to 'monoclinic'
according to /home/saulius/struct/CIF-dictionaries/cif_core.dic
dictionary named 'cif_core.dic' version 2.4.1 from 2010-06-29.

Automatic conversion script
Id: cif_fix_values 1715 2011-07-08 13:25:40Z adriana 
;
_cod_original_sg_symbol_H-M 'P 21/c'
_cod_database_code 2222030
_cod_database_fobs_code 2222030

loop_
_symmetry_equiv_pos_as_xyz
'x, y, z'
'-x, y+1/2, -z+1/2'
'-x, -y, -z'
'x, -y-1/2, z-1/2'

loop_
_atom_site_type_symbol
_atom_site_label
_atom_site_fract_x
_atom_site_fract_y
_atom_site_fract_z
_atom_site_U_iso_or_equiv
_atom_site_adp_type
_atom_site_calc_flag
_atom_site_refinement_flags
_atom_site_occupancy
_atom_site_disorder_assembly
_atom_site_disorder_group
Br Br1 1.04264(4) -0.19667(4) 0.464951(13) 0.03123(11) Uani d . 1 . .
O O1 0.4789(2) 0.4651(2) 0.11618(9) 0.0259(5) Uani d . 1 . .
N N1 0.5733(4) 0.9332(3) 0.18253(17) 0.0487(9) Uani d . 1 . .
N N2 0.3317(4) 0.7471(5) 0.04014(15) 0.0487(9) Uani d . 1 . .
N N3 0.7924(3) 0.6919(3) 0.24466(12) 0.0302(6) Uani d . 1 . .
N N4 1.0399(2) 0.1410(3) 0.36430(10) 0.0183(4) Uani d . 1 . .
C C1 0.5374(4) 0.8345(4) 0.15816(16) 0.0330(7) Uani d . 1 . .
C C2 0.4909(3) 0.7121(3) 0.12784(14) 0.0258(6) Uani d . 1 . .
C C3 0.4020(3) 0.7300(4) 0.07938(15) 0.0317(7) Uani d . 1 . .
C C4 0.6310(3) 0.3831(3) 0.18773(11) 0.0186(5) Uani d . 1 . .
C C5 0.5308(3) 0.3319(3) 0.14217(12) 0.0210(6) Uani d . 1 . .
C C6 0.5325(3) 0.5769(3) 0.14380(12) 0.0210(5) Uani d . 1 . .
C C7 0.6286(3) 0.5313(3) 0.18679(12) 0.0195(5) Uani d . 1 . .
C C8 0.5913(3) 0.2449(4) 0.09903(13) 0.0263(6) Uani d . 1 . .
H H8A 0.5238 0.2225 0.0688 0.040 Uiso calc R 1 . .
H H8B 0.6274 0.1564 0.1156 0.040 Uiso calc R 1 . .
H H8C 0.6619 0.2997 0.0849 0.040 Uiso calc R 1 . .
C C9 0.4168(3) 0.2573(4) 0.16424(16) 0.0308(7) Uani d . 1 . .
H H9A 0.3757 0.3215 0.1890 0.046 Uiso calc R 1 . .
H H9B 0.4486 0.1720 0.1845 0.046 Uiso calc R 1 . .
H H9C 0.3520 0.2300 0.1336 0.046 Uiso calc R 1 . .
C C10 0.7165(3) 0.6235(3) 0.21904(12) 0.0213(5) Uani d . 1 . .
C C11 0.7057(3) 0.2857(3) 0.22079(12) 0.0208(5) Uani d . 1 . .
H H11 0.6935 0.1877 0.2123 0.025 Uiso calc R 1 . .
C C12 0.7964(3) 0.3200(3) 0.26505(12) 0.0213(6) Uani d . 1 . .
H H12 0.8067 0.4170 0.2755 0.026 Uiso calc R 1 . .
C C13 0.8724(3) 0.2188(3) 0.29458(12) 0.0209(5) Uani d . 1 . .
H H13 0.8588 0.1224 0.2838 0.025 Uiso calc R 1 . .
C C14 0.9674(3) 0.2454(3) 0.33870(11) 0.0182(5) Uani d . 1 . .
C C15 1.1325(3) 0.1961(3) 0.40603(11) 0.0201(5) Uani d . 1 . .
C C16 1.2270(3) 0.1236(3) 0.43992(12) 0.0214(5) Uani d . 1 . .
H H16 1.2363 0.0233 0.4377 0.026 Uiso calc R 1 . .
C C17 1.3078(3) 0.2043(4) 0.47734(13) 0.0280(6) Uani d . 1 . .
H H17 1.3740 0.1583 0.5012 0.034 Uiso calc R 1 . .
C C18 1.2933(3) 0.3511(4) 0.48045(14) 0.0293(7) Uani d . 1 . .
H H18 1.3500 0.4040 0.5063 0.035 Uiso calc R 1 . .
C C19 1.1968(3) 0.4214(4) 0.44613(13) 0.0267(6) Uani d . 1 . .
H H19 1.1860 0.5215 0.4485 0.032 Uiso calc R 1 . .
C C20 1.1171(3) 0.3418(3) 0.40854(12) 0.0203(5) Uani d . 1 . .
C C21 1.0071(3) 0.3868(3) 0.36571(11) 0.0193(5) Uani d . 1 . .
C C22 1.0602(3) 0.4925(3) 0.32554(14) 0.0272(6) Uani d . 1 . .
H H22A 1.1278 0.4459 0.3064 0.041 Uiso calc R 1 . .
H H22B 1.0984 0.5748 0.3460 0.041 Uiso calc R 1 . .
H H22C 0.9882 0.5241 0.2986 0.041 Uiso calc R 1 . .
C C23 0.8931(3) 0.4525(4) 0.39357(13) 0.0263(6) Uani d . 1 . .
H H23A 0.8224 0.4806 0.3654 0.039 Uiso calc R 1 . .
H H23B 0.9248 0.5363 0.4148 0.039 Uiso calc R 1 . .
H H23C 0.8596 0.3823 0.4182 0.039 Uiso calc R 1 . .
C C24 1.0321(3) -0.0092(3) 0.34754(12) 0.0206(5) Uani d . 1 . .
H H24A 1.1117 -0.0592 0.3643 0.025 Uiso calc R 1 . .
H H24B 1.0317 -0.0147 0.3071 0.025 Uiso calc R 1 . .
C C25 0.9108(3) -0.0860(3) 0.36403(12) 0.0237(6) Uani d . 1 . .
H H25A 0.8316 -0.0389 0.3455 0.028 Uiso calc R 1 . .
H H25B 0.9116 -0.1849 0.3502 0.028 Uiso calc R 1 . .
C C26 0.8990(3) -0.0903(4) 0.42482(13) 0.0281(6) Uani d . 1 . .
H H26A 0.8143 -0.1349 0.4311 0.034 Uiso calc R 1 . .
H H26B 0.8990 0.0082 0.4392 0.034 Uiso calc R 1 . .

loop_
_atom_site_aniso_label
_atom_site_aniso_U_11
_atom_site_aniso_U_22
_atom_site_aniso_U_33
_atom_site_aniso_U_12
_atom_site_aniso_U_13
_atom_site_aniso_U_23
Br1 0.0428(2) 0.02650(17) 0.02325(16) -0.00417(14) -0.00169(12) 0.00277(13)
O1 0.0256(10) 0.0217(10) 0.0283(11) 0.0037(8) -0.0076(8) 0.0013(9)
N1 0.061(2) 0.0208(15) 0.061(2) 0.0085(15) -0.0063(18) -0.0004(15)
N2 0.0389(18) 0.065(2) 0.0400(19) 0.0197(17) -0.0053(15) 0.0059(17)
N3 0.0309(14) 0.0266(14) 0.0326(14) 0.0013(11) 0.0015(11) -0.0061(12)
N4 0.0171(10) 0.0198(11) 0.0173(11) -0.0004(9) -0.0010(8) 0.0007(9)
C1 0.0345(17) 0.0250(16) 0.0390(19) 0.0095(13) 0.0019(14) 0.0068(14)
C2 0.0247(14) 0.0243(15) 0.0280(15) 0.0087(12) 0.0012(11) 0.0049(12)
C3 0.0285(16) 0.0319(18) 0.0348(18) 0.0122(13) 0.0032(13) 0.0056(14)
C4 0.0176(12) 0.0212(13) 0.0169(12) 0.0015(10) 0.0013(9) -0.0016(10)
C5 0.0188(12) 0.0187(13) 0.0242(14) 0.0030(10) -0.0044(10) 0.0021(10)
C6 0.0196(12) 0.0221(14) 0.0210(13) 0.0046(10) 0.0017(10) 0.0015(11)
C7 0.0198(12) 0.0193(13) 0.0193(13) 0.0032(10) 0.0012(10) -0.0007(10)
C8 0.0299(16) 0.0261(15) 0.0221(14) 0.0014(12) -0.0016(12) -0.0022(12)
C9 0.0172(13) 0.0291(16) 0.046(2) 0.0003(12) 0.0014(13) 0.0062(14)
C10 0.0228(13) 0.0179(13) 0.0232(14) 0.0042(10) 0.0034(10) -0.0013(11)
C11 0.0215(13) 0.0190(13) 0.0212(13) 0.0018(10) -0.0016(10) 0.0005(10)
C12 0.0209(13) 0.0216(14) 0.0210(13) 0.0000(10) 0.0004(10) -0.0001(10)
C13 0.0226(13) 0.0192(13) 0.0200(13) -0.0012(10) -0.0021(10) 0.0001(10)
C14 0.0178(12) 0.0204(13) 0.0165(12) 0.0000(10) 0.0018(10) 0.0025(10)
C15 0.0159(11) 0.0288(14) 0.0155(12) -0.0019(11) 0.0017(9) 0.0028(11)
C16 0.0188(12) 0.0238(14) 0.0212(13) -0.0010(10) 0.0002(10) 0.0026(11)
C17 0.0198(13) 0.0391(18) 0.0237(14) -0.0021(13) -0.0043(11) 0.0043(13)
C18 0.0241(14) 0.0344(17) 0.0271(15) -0.0080(13) -0.0074(12) -0.0015(13)
C19 0.0272(14) 0.0232(15) 0.0283(15) -0.0074(12) -0.0040(12) 0.0001(12)
C20 0.0194(12) 0.0221(13) 0.0188(13) -0.0042(10) -0.0008(10) 0.0024(10)
C21 0.0201(12) 0.0191(13) 0.0179(12) -0.0038(10) -0.0011(10) 0.0024(10)
C22 0.0296(15) 0.0215(14) 0.0296(15) -0.0067(12) -0.0014(12) 0.0065(12)
C23 0.0253(14) 0.0252(15) 0.0278(15) -0.0004(12) 0.0009(11) -0.0057(12)
C24 0.0237(13) 0.0194(13) 0.0184(13) 0.0011(10) 0.0012(10) -0.0014(10)
C25 0.0253(14) 0.0222(14) 0.0227(14) -0.0060(11) -0.0021(11) -0.0002(11)
C26 0.0278(15) 0.0312(17) 0.0261(15) -0.0029(13) 0.0061(12) 0.0006(13)

loop_
_atom_type_symbol
_atom_type_description
_atom_type_scat_dispersion_real
_atom_type_scat_dispersion_imag
_atom_type_scat_source
C C 0.0033 0.0016 'International Tables Vol C Tables 4.2.6.8 and 6.1.1.4'
H H 0.0000 0.0000 'International Tables Vol C Tables 4.2.6.8 and 6.1.1.4'
N N 0.0061 0.0033 'International Tables Vol C Tables 4.2.6.8 and 6.1.1.4'
O O 0.0106 0.0060 'International Tables Vol C Tables 4.2.6.8 and 6.1.1.4'
Br Br -0.2901 2.4595 'International Tables Vol C Tables 4.2.6.8 and 6.1.1.4'

loop_
_geom_angle_atom_site_label_1
_geom_angle_atom_site_label_2
_geom_angle_atom_site_label_3
_geom_angle_site_symmetry_1
_geom_angle_site_symmetry_3
_geom_angle
_geom_angle_publ_flag
C6 O1 C5 . . 109.9(2) ?
C14 N4 C15 . . 111.2(2) ?
C14 N4 C24 . . 124.2(2) ?
C15 N4 C24 . . 124.4(2) ?
N1 C1 C2 . . 179.2(4) ?
C6 C2 C1 . . 121.4(3) ?
C6 C2 C3 . . 119.5(3) ?
C1 C2 C3 . . 119.1(3) ?
N2 C3 C2 . . 178.6(4) ?
C7 C4 C11 . . 132.4(3) ?
C7 C4 C5 . . 107.3(2) ?
C11 C4 C5 . . 120.3(3) ?
O1 C5 C4 . . 103.4(2) ?
O1 C5 C9 . . 107.0(2) ?
C4 C5 C9 . . 112.0(3) ?
O1 C5 C8 . . 108.2(2) ?
C4 C5 C8 . . 112.9(2) ?
C9 C5 C8 . . 112.7(3) ?
O1 C6 C2 . . 118.9(3) ?
O1 C6 C7 . . 110.4(2) ?
C2 C6 C7 . . 130.6(3) ?
C4 C7 C10 . . 126.2(3) ?
C4 C7 C6 . . 108.8(3) ?
C10 C7 C6 . . 124.7(3) ?
C5 C8 H8A . . 109.5 ?
C5 C8 H8B . . 109.5 ?
H8A C8 H8B . . 109.5 ?
C5 C8 H8C . . 109.5 ?
H8A C8 H8C . . 109.5 ?
H8B C8 H8C . . 109.5 ?
C5 C9 H9A . . 109.5 ?
C5 C9 H9B . . 109.5 ?
H9A C9 H9B . . 109.5 ?
C5 C9 H9C . . 109.5 ?
H9A C9 H9C . . 109.5 ?
H9B C9 H9C . . 109.5 ?
N3 C10 C7 . . 176.1(3) ?
C12 C11 C4 . . 125.4(3) ?
C12 C11 H11 . . 117.3 ?
C4 C11 H11 . . 117.3 ?
C13 C12 C11 . . 122.7(3) ?
C13 C12 H12 . . 118.7 ?
C11 C12 H12 . . 118.7 ?
C12 C13 C14 . . 125.9(3) ?
C12 C13 H13 . . 117.0 ?
C14 C13 H13 . . 117.0 ?
N4 C14 C13 . . 122.2(3) ?
N4 C14 C21 . . 109.2(2) ?
C13 C14 C21 . . 128.6(3) ?
C20 C15 C16 . . 122.5(3) ?
C20 C15 N4 . . 108.9(2) ?
C16 C15 N4 . . 128.5(3) ?
C15 C16 C17 . . 117.0(3) ?
C15 C16 H16 . . 121.5 ?
C17 C16 H16 . . 121.5 ?
C16 C17 C18 . . 121.2(3) ?
C16 C17 H17 . . 119.4 ?
C18 C17 H17 . . 119.4 ?
C17 C18 C19 . . 120.7(3) ?
C17 C18 H18 . . 119.7 ?
C19 C18 H18 . . 119.7 ?
C20 C19 C18 . . 118.3(3) ?
C20 C19 H19 . . 120.9 ?
C18 C19 H19 . . 120.9 ?
C15 C20 C19 . . 120.3(3) ?
C15 C20 C21 . . 109.1(2) ?
C19 C20 C21 . . 130.6(3) ?
C20 C21 C14 . . 101.6(2) ?
C20 C21 C22 . . 109.6(2) ?
C14 C21 C22 . . 112.6(2) ?
C20 C21 C23 . . 110.4(2) ?
C14 C21 C23 . . 111.2(2) ?
C22 C21 C23 . . 111.1(3) ?
C21 C22 H22A . . 109.5 ?
C21 C22 H22B . . 109.5 ?
H22A C22 H22B . . 109.5 ?
C21 C22 H22C . . 109.5 ?
H22A C22 H22C . . 109.5 ?
H22B C22 H22C . . 109.5 ?
C21 C23 H23A . . 109.5 ?
C21 C23 H23B . . 109.5 ?
H23A C23 H23B . . 109.5 ?
C21 C23 H23C . . 109.5 ?
H23A C23 H23C . . 109.5 ?
H23B C23 H23C . . 109.5 ?
N4 C24 C25 . . 113.6(2) ?
N4 C24 H24A . . 108.8 ?
C25 C24 H24A . . 108.8 ?
N4 C24 H24B . . 108.8 ?
C25 C24 H24B . . 108.8 ?
H24A C24 H24B . . 107.7 ?
C26 C25 C24 . . 115.3(2) ?
C26 C25 H25A . . 108.5 ?
C24 C25 H25A . . 108.5 ?
C26 C25 H25B . . 108.5 ?
C24 C25 H25B . . 108.5 ?
H25A C25 H25B . . 107.5 ?
C25 C26 Br1 . . 112.0(2) ?
C25 C26 H26A . . 109.2 ?
Br1 C26 H26A . . 109.2 ?
C25 C26 H26B . . 109.2 ?
Br1 C26 H26B . . 109.2 ?
H26A C26 H26B . . 107.9 ?

loop_
_geom_bond_atom_site_label_1
_geom_bond_atom_site_label_2
_geom_bond_site_symmetry_2
_geom_bond_distance
_geom_bond_publ_flag
Br1 C26 . 1.953(3) ?
O1 C6 . 1.336(4) ?
O1 C5 . 1.476(3) ?
N1 C1 . 1.142(5) ?
N2 C3 . 1.147(5) ?
N3 C10 . 1.142(4) ?
N4 C14 . 1.344(4) ?
N4 C15 . 1.414(4) ?
N4 C24 . 1.470(4) ?
C1 C2 . 1.423(5) ?
C2 C6 . 1.383(4) ?
C2 C3 . 1.424(5) ?
C4 C7 . 1.394(4) ?
C4 C11 . 1.395(4) ?
C4 C5 . 1.510(4) ?
C5 C9 . 1.510(4) ?
C5 C8 . 1.519(4) ?
C6 C7 . 1.426(4) ?
C7 C10 . 1.424(4) ?
C8 H8A . 0.9800 ?
C8 H8B . 0.9800 ?
C8 H8C . 0.9800 ?
C9 H9A . 0.9800 ?
C9 H9B . 0.9800 ?
C9 H9C . 0.9800 ?
C11 C12 . 1.386(4) ?
C11 H11 . 0.9500 ?
C12 C13 . 1.383(4) ?
C12 H12 . 0.9500 ?
C13 C14 . 1.395(4) ?
C13 H13 . 0.9500 ?
C14 C21 . 1.520(4) ?
C15 C20 . 1.382(4) ?
C15 C16 . 1.383(4) ?
C16 C17 . 1.390(4) ?
C16 H16 . 0.9500 ?
C17 C18 . 1.392(5) ?
C17 H17 . 0.9500 ?
C18 C19 . 1.393(4) ?
C18 H18 . 0.9500 ?
C19 C20 . 1.382(4) ?
C19 H19 . 0.9500 ?
C20 C21 . 1.513(4) ?
C21 C22 . 1.537(4) ?
C21 C23 . 1.542(4) ?
C22 H22A . 0.9800 ?
C22 H22B . 0.9800 ?
C22 H22C . 0.9800 ?
C23 H23A . 0.9800 ?
C23 H23B . 0.9800 ?
C23 H23C . 0.9800 ?
C24 C25 . 1.528(4) ?
C24 H24A . 0.9900 ?
C24 H24B . 0.9900 ?
C25 C26 . 1.505(4) ?
C25 H25A . 0.9900 ?
C25 H25B . 0.9900 ?
C26 H26A . 0.9900 ?
C26 H26B . 0.9900 ?

loop_
_geom_hbond_atom_site_label_D
_geom_hbond_atom_site_label_H
_geom_hbond_atom_site_label_A
_geom_hbond_site_symmetry_A
_geom_hbond_distance_DH
_geom_hbond_distance_HA
_geom_hbond_distance_DA
_geom_hbond_angle_DHA
_geom_hbond_publ_flag
C9 H9B N1 1_545 0.98 2.59 3.449(5) 147 yes
C23 H23B Br1 1_565 0.98 2.99 3.962(4) 171 yes
C26 H26B Br1 3_756 0.99 2.95 3.815(4) 147 yes

loop_
_geom_torsion_atom_site_label_1
_geom_torsion_atom_site_label_2
_geom_torsion_atom_site_label_3
_geom_torsion_atom_site_label_4
_geom_torsion_site_symmetry_1
_geom_torsion_site_symmetry_2
_geom_torsion_site_symmetry_3
_geom_torsion_site_symmetry_4
_geom_torsion
_geom_torsion_publ_flag
C6 O1 C5 C4 . . . . -3.6(3) ?
C6 O1 C5 C9 . . . . 114.8(3) ?
C6 O1 C5 C8 . . . . -123.5(3) ?
C7 C4 C5 O1 . . . . 1.8(3) ?
C11 C4 C5 O1 . . . . -177.6(3) ?
C7 C4 C5 C9 . . . . -113.0(3) ?
C11 C4 C5 C9 . . . . 67.6(3) ?
C7 C4 C5 C8 . . . . 118.5(3) ?
C11 C4 C5 C8 . . . . -60.9(4) ?
C5 O1 C6 C2 . . . . -176.3(3) ?
C5 O1 C6 C7 . . . . 4.1(3) ?
C1 C2 C6 O1 . . . . 175.3(3) ?
C3 C2 C6 O1 . . . . -6.1(5) ?
C1 C2 C6 C7 . . . . -5.1(5) ?
C3 C2 C6 C7 . . . . 173.4(3) ?
C11 C4 C7 C10 . . . . 6.0(5) ?
C5 C4 C7 C10 . . . . -173.3(3) ?
C11 C4 C7 C6 . . . . 179.7(3) ?
C5 C4 C7 C6 . . . . 0.5(3) ?
O1 C6 C7 C4 . . . . -2.9(3) ?
C2 C6 C7 C4 . . . . 177.6(3) ?
O1 C6 C7 C10 . . . . 171.0(3) ?
C2 C6 C7 C10 . . . . -8.6(5) ?
C7 C4 C11 C12 . . . . 3.6(5) ?
C5 C4 C11 C12 . . . . -177.2(3) ?
C4 C11 C12 C13 . . . . -176.6(3) ?
C11 C12 C13 C14 . . . . 178.5(3) ?
C15 N4 C14 C13 . . . . 177.6(3) ?
C24 N4 C14 C13 . . . . 2.9(4) ?
C15 N4 C14 C21 . . . . -2.5(3) ?
C24 N4 C14 C21 . . . . -177.1(2) ?
C12 C13 C14 N4 . . . . -178.1(3) ?
C12 C13 C14 C21 . . . . 2.0(5) ?
C14 N4 C15 C20 . . . . 1.6(3) ?
C24 N4 C15 C20 . . . . 176.2(2) ?
C14 N4 C15 C16 . . . . -177.6(3) ?
C24 N4 C15 C16 . . . . -3.0(4) ?
C20 C15 C16 C17 . . . . -0.1(4) ?
N4 C15 C16 C17 . . . . 179.0(3) ?
C15 C16 C17 C18 . . . . 0.2(5) ?
C16 C17 C18 C19 . . . . 0.3(5) ?
C17 C18 C19 C20 . . . . -0.8(5) ?
C16 C15 C20 C19 . . . . -0.5(4) ?
N4 C15 C20 C19 . . . . -179.7(3) ?
C16 C15 C20 C21 . . . . 179.2(3) ?
N4 C15 C20 C21 . . . . 0.0(3) ?
C18 C19 C20 C15 . . . . 0.9(5) ?
C18 C19 C20 C21 . . . . -178.7(3) ?
C15 C20 C21 C14 . . . . -1.4(3) ?
C19 C20 C21 C14 . . . . 178.3(3) ?
C15 C20 C21 C22 . . . . -120.6(3) ?
C19 C20 C21 C22 . . . . 59.1(4) ?
C15 C20 C21 C23 . . . . 116.7(3) ?
C19 C20 C21 C23 . . . . -63.6(4) ?
N4 C14 C21 C20 . . . . 2.3(3) ?
C13 C14 C21 C20 . . . . -177.8(3) ?
N4 C14 C21 C22 . . . . 119.4(3) ?
C13 C14 C21 C22 . . . . -60.7(4) ?
N4 C14 C21 C23 . . . . -115.1(3) ?
C13 C14 C21 C23 . . . . 64.8(4) ?
C14 N4 C24 C25 . . . . -76.2(3) ?
C15 N4 C24 C25 . . . . 109.9(3) ?
N4 C24 C25 C26 . . . . -60.1(4) ?
C24 C25 C26 Br1 . . . . -63.5(3) ?

loop_
_cod_related_entry_id
_cod_related_entry_database
_cod_related_entry_code
1 ChemSpider 30655788
